data_7058269
loop_
_publ_author_name
'Alexandru, Maria-Gabriela'
'Marino, Nadia'
'Visinescu, Diana'
'De Munno, Giovanni'
'Andruh, Marius'
'Bentama, Abdeslem'
'Lloret, Francesc'
'Julve, Miguel'

_publ_section_title
;
 A novel octacyanido dicobalt(iii) building block for the construction of
 heterometallic compounds
;
_journal_issue 17
_journal_name_full 'New Journal of Chemistry'
_journal_page_first 6675
_journal_paper_doi 10.1039/C9NJ00420C
_journal_volume 43
_journal_year 2019
_chemical_formula_moiety 'C37 H33 Co2 Mn N17, 7(H2 O)'
_chemical_formula_sum 'C37 H47 Co2 Mn N17 O7'
_chemical_formula_weight 1014.71
_space_group_crystal_system triclinic
_space_group_IT_number 2
_space_group_name_Hall '-P 1'
_space_group_name_H-M_alt 'P -1'
_symmetry_space_group_name_Hall '-P 1'
_symmetry_space_group_name_H-M 'P -1'
_atom_sites_solution_hydrogens geom
_atom_sites_solution_primary direct
_atom_sites_solution_secondary difmap
_audit_creation_method SHELXL-2013
_audit_update_record
;
2019-01-21 deposited with the CCDC.    2019-03-27 downloaded from the CCDC.
;
_cell_angle_alpha 90.907(4)
_cell_angle_beta 102.483(4)
_cell_angle_gamma 110.635(4)
_cell_formula_units_Z 2
_cell_length_a 11.3470(11)
_cell_length_b 13.0729(12)
_cell_length_c 17.5444(16)
_cell_measurement_reflns_used 9802
_cell_measurement_temperature 296(2)
_cell_measurement_theta_max 26.39
_cell_measurement_theta_min 2.39
_cell_volume 2365.9(4)
_computing_cell_refinement 'Bruker SAINT'
_computing_data_collection 'Bruker APEX2'
_computing_data_reduction 'Bruker SAINT'
_computing_molecular_graphics 'Diamond, a Crystal Impact software'
_computing_publication_material 'Bruker SHELXTL'
_computing_structure_refinement 'SHELXL-2013 (Sheldrick, 2013)'
_computing_structure_solution 'SHELXS-97 (Sheldrick, 2008)'
_diffrn_ambient_temperature 296(2)
_diffrn_measured_fraction_theta_full 0.993
_diffrn_measured_fraction_theta_max 0.992
_diffrn_measurement_device_type 'Bruker APEX-II CCD'
_diffrn_measurement_method '\f and \w scans'
_diffrn_radiation_type MoK\a
_diffrn_radiation_wavelength 0.71073
_diffrn_reflns_av_R_equivalents 0.0391
_diffrn_reflns_av_unetI/netI 0.0332
_diffrn_reflns_Laue_measured_fraction_full 0.993
_diffrn_reflns_Laue_measured_fraction_max 0.992
_diffrn_reflns_limit_h_max 13
_diffrn_reflns_limit_h_min -13
_diffrn_reflns_limit_k_max 15
_diffrn_reflns_limit_k_min -15
_diffrn_reflns_limit_l_max 21
_diffrn_reflns_limit_l_min -21
_diffrn_reflns_number 44741
_diffrn_reflns_point_group_measured_fraction_full 0.993
_diffrn_reflns_point_group_measured_fraction_max 0.992
_diffrn_reflns_theta_full 25.242
_diffrn_reflns_theta_max 25.682
_diffrn_reflns_theta_min 2.152
_diffrn_source 'sealed tube'
_exptl_absorpt_coefficient_mu 1.019
_exptl_absorpt_correction_T_max 0.7454
_exptl_absorpt_correction_T_min 0.6809
_exptl_absorpt_correction_type multi-scan
_exptl_absorpt_process_details 'SADABS-2008/1 - Bruker AXS area detector scaling and absorption correction'
_exptl_crystal_colour BROWN
_exptl_crystal_density_diffrn 1.424
_exptl_crystal_description BLOCK
_exptl_crystal_F_000 1046
_exptl_crystal_size_max 0.150
_exptl_crystal_size_mid 0.120
_exptl_crystal_size_min 0.120
_refine_diff_density_max 1.100
_refine_diff_density_min -0.474
_refine_diff_density_rms 0.090
_refine_ls_extinction_method none
_refine_ls_goodness_of_fit_ref 1.069
_refine_ls_hydrogen_treatment constr
_refine_ls_matrix_type full
_refine_ls_number_parameters 544
_refine_ls_number_reflns 8900
_refine_ls_number_restraints 173
_refine_ls_restrained_S_all 1.094
_refine_ls_R_factor_all 0.0639
_refine_ls_R_factor_gt 0.0525
_refine_ls_shift/su_max 0.000
_refine_ls_shift/su_mean 0.000
_refine_ls_structure_factor_coef Fsqd
_refine_ls_weighting_details 'w=1/[\s^2^(Fo^2^)+(0.0997P)^2^+2.1948P] where P=(Fo^2^+2Fc^2^)/3'
_refine_ls_weighting_scheme calc
_refine_ls_wR_factor_gt 0.1632
_refine_ls_wR_factor_ref 0.1732
_reflns_Friedel_coverage 0.000
_reflns_number_gt 7166
_reflns_number_total 8900
_reflns_threshold_expression 'I > 2\s(I)'
_cod_data_source_file c9nj00420c2.cif
_cod_data_source_block 2
_cod_depositor_comments
;
The following automatic conversions were performed:

'_atom_sites_solution_primary' value 'Direct' changed to 'direct'
according to
/home/data/users/saulius/crontab/automatic-downloads/rss-feeds/RSC/lib/dictionaries/cif_core.dic
dictionary named 'cif_core.dic' version 2.4.2 from 2011-04-26.

'_atom_sites_solution_secondary' value 'Difmap' changed to 'difmap'
according to
/home/data/users/saulius/crontab/automatic-downloads/rss-feeds/RSC/lib/dictionaries/cif_core.dic
dictionary named 'cif_core.dic' version 2.4.2 from 2011-04-26.

'_exptl_absorpt_correction_type' value 'MULTI-SCAN' changed to
'multi-scan' according to
/home/data/users/saulius/crontab/automatic-downloads/rss-feeds/RSC/lib/dictionaries/cif_core.dic
dictionary named 'cif_core.dic' version 2.4.2 from 2011-04-26.

Automatic conversion script
Id: cif_fix_values 4973 2017-02-22 13:04:09Z antanas 

 Adding full bibliography for 7058268--7058269.cif.
;
_cod_database_code 7058269
_shelx_space_group_comment
;
The symmetry employed for this shelxl refinement is uniquely defined
by the following loop, which should always be used as a source of
symmetry information in preference to the above space-group names.
They are only intended as comments.
;
_shelx_estimated_absorpt_t_min 0.862
_shelx_estimated_absorpt_t_max 0.887
_shelxl_version_number 2013-4

loop_
_space_group_symop_operation_xyz
'x, y, z'
'-x, -y, -z'

loop_
_atom_site_label
_atom_site_type_symbol
_atom_site_fract_x
_atom_site_fract_y
_atom_site_fract_z
_atom_site_U_iso_or_equiv
_atom_site_adp_type
_atom_site_occupancy
_atom_site_site_symmetry_order
_atom_site_calc_flag
_atom_site_refinement_flags_posn
_atom_site_refinement_flags_adp
_atom_site_refinement_flags_occupancy
Co1 Co -0.16199(4) -0.21746(3) 0.34176(2) 0.02975(15) Uani 1 1 d . . .
Co2 Co 0.22725(4) 0.21126(4) 0.20154(3) 0.03343(15) Uani 1 1 d . . .
Mn1 Mn 0.02786(5) 0.49930(4) 0.25980(3) 0.04147(17) Uani 1 1 d . . .
N1 N -0.2456(3) -0.2479(2) 0.22867(16) 0.0338(6) Uani 1 1 d . . .
N2 N -0.0442(2) -0.0868(2) 0.30660(15) 0.0299(6) Uani 1 1 d . . .
N3 N 0.1071(3) 0.0836(2) 0.23824(16) 0.0329(6) Uani 1 1 d . . .
N4 N 0.3136(3) 0.2414(2) 0.31438(17) 0.0356(6) Uani 1 1 d . . .
C1 C -0.3470(3) -0.3366(3) 0.1927(2) 0.0449(9) Uani 1 1 d . . .
H1 H -0.3874 -0.3897 0.2229 0.054 Uiso 1 1 calc R U .
C2 C -0.3937(4) -0.3519(3) 0.1124(2) 0.0562(11) Uani 1 1 d . . .
H2 H -0.4653 -0.4138 0.0891 0.067 Uiso 1 1 calc R U .
C3 C -0.3337(4) -0.2752(4) 0.0674(2) 0.0660(13) Uani 1 1 d . . .
H3 H -0.3629 -0.2848 0.0131 0.079 Uiso 1 1 calc R U .
C4 C -0.2292(4) -0.1834(4) 0.1037(2) 0.0566(11) Uani 1 1 d . . .
H4 H -0.1876 -0.1298 0.0742 0.068 Uiso 1 1 calc R U .
C5 C -0.1872(3) -0.1720(3) 0.1837(2) 0.0378(8) Uani 1 1 d . . .
C6 C -0.0740(3) -0.0809(3) 0.22873(19) 0.0333(7) Uani 1 1 d . . .
C7 C 0.0598(3) -0.0072(3) 0.35001(19) 0.0323(7) Uani 1 1 d . . .
H7 H 0.0811 -0.0091 0.4041 0.039 Uiso 1 1 calc R U .
C8 C 0.1371(3) 0.0785(3) 0.31626(19) 0.0322(7) Uani 1 1 d . . .
C9 C 0.0021(3) 0.0054(3) 0.19482(19) 0.0374(8) Uani 1 1 d . . .
H9 H -0.0207 0.0086 0.1410 0.045 Uiso 1 1 calc R U .
C10 C 0.2552(3) 0.1669(3) 0.3601(2) 0.0345(7) Uani 1 1 d . . .
C11 C 0.3049(4) 0.1746(3) 0.4393(2) 0.0480(9) Uani 1 1 d . . .
H11 H 0.2631 0.1222 0.4694 0.058 Uiso 1 1 calc R U .
C12 C 0.4172(4) 0.2604(4) 0.4738(2) 0.0587(12) Uani 1 1 d . . .
H12 H 0.4520 0.2674 0.5276 0.070 Uiso 1 1 calc R U .
C13 C 0.4773(4) 0.3359(3) 0.4274(2) 0.0572(11) Uani 1 1 d . . .
H13 H 0.5540 0.3942 0.4494 0.069 Uiso 1 1 calc R U .
C14 C 0.4230(3) 0.3244(3) 0.3485(2) 0.0448(9) Uani 1 1 d . . .
H14 H 0.4638 0.3761 0.3176 0.054 Uiso 1 1 calc R U .
C15 C -0.0623(3) -0.3022(3) 0.3252(2) 0.0371(8) Uani 1 1 d . . .
N5 N -0.0096(3) -0.3571(3) 0.3104(2) 0.0536(8) Uani 1 1 d . . .
C16 C -0.2788(3) -0.3437(3) 0.3694(2) 0.0396(8) Uani 1 1 d . . .
N6 N -0.3522(3) -0.4222(3) 0.3844(2) 0.0604(10) Uani 1 1 d . . .
C17 C -0.0722(4) -0.1819(3) 0.4475(2) 0.0400(8) Uani 1 1 d . . .
N7 N -0.0122(4) -0.1562(3) 0.5112(2) 0.0627(10) Uani 1 1 d . . .
C18 C -0.2711(4) -0.1416(3) 0.3583(2) 0.0407(8) Uani 1 1 d . . .
N8 N -0.3382(4) -0.0975(4) 0.3679(3) 0.0721(11) Uani 1 1 d . . .
C19 C 0.1250(3) 0.2969(3) 0.21146(19) 0.0363(8) Uani 1 1 d . . .
N9 N 0.0692(3) 0.3529(3) 0.21709(19) 0.0488(8) Uani 1 1 d . . .
C20 C 0.3399(4) 0.3369(3) 0.1698(2) 0.0469(9) Uani 1 1 d . . .
N10 N 0.4054(4) 0.4150(3) 0.1493(3) 0.0744(12) Uani 1 1 d . . .
C21 C 0.1383(4) 0.1696(3) 0.0961(2) 0.0453(9) Uani 1 1 d . . .
N11 N 0.0785(4) 0.1388(3) 0.0334(2) 0.0690(11) Uani 1 1 d . . .
C22 C 0.3377(4) 0.1351(4) 0.1884(3) 0.0574(11) Uani 1 1 d . . .
N12 N 0.4067(5) 0.0914(5) 0.1823(4) 0.1074(19) Uani 1 1 d . . .
N13 N 0.0063(3) 0.5591(3) 0.14235(14) 0.0739(10) Uani 1 1 d G U .
C23 C -0.1149(3) 0.5234(3) 0.0904(2) 0.1024(14) Uani 1 1 d G U .
C24 C -0.1296(5) 0.5623(4) 0.01702(19) 0.156(2) Uani 1 1 d G U .
H24 H -0.2107 0.5384 -0.0177 0.187 Uiso 1 1 calc R U .
C25 C -0.0231(7) 0.6369(5) -0.00446(18) 0.181(3) Uani 1 1 d G U .
H25 H -0.0329 0.6629 -0.0536 0.217 Uiso 1 1 calc R U .
C26 C 0.0981(6) 0.6726(4) 0.0475(3) 0.155(3) Uani 1 1 d G U .
H26 H 0.1694 0.7225 0.0331 0.186 Uiso 1 1 calc R U .
C27 C 0.1128(4) 0.6337(3) 0.1209(2) 0.0985(14) Uani 1 1 d G U .
N14 N -0.1859(4) 0.4306(4) 0.1927(3) 0.0814(11) Uani 1 1 d . U .
N15 N 0.2265(4) 0.6119(3) 0.2422(3) 0.0685(10) Uani 1 1 d . U .
N16 N -0.0818(5) 0.3794(3) 0.3364(3) 0.0761(11) Uani 1 1 d . U .
H16A H -0.0832 0.3063 0.3216 0.091 Uiso 1 1 calc R U .
N17 N 0.1783(4) 0.5256(3) 0.3773(2) 0.0736(10) Uani 1 1 d . U .
H17A H 0.1862 0.5935 0.4061 0.088 Uiso 1 1 calc R U .
C28 C -0.2155(6) 0.4458(6) 0.1212(4) 0.1074(16) Uani 1 1 d . U .
C29 C 0.2339(7) 0.6633(5) 0.1834(4) 0.0951(15) Uani 1 1 d . U .
C30 C -0.3436(8) 0.3889(10) 0.0643(6) 0.212(5) Uani 1 1 d . U .
H30A H -0.4101 0.4045 0.0823 0.318 Uiso 1 1 calc R U .
H30B H -0.3630 0.3110 0.0606 0.318 Uiso 1 1 calc R U .
H30C H -0.3395 0.4146 0.0137 0.318 Uiso 1 1 calc R U .
C31 C 0.3562(10) 0.7500(7) 0.1700(7) 0.178(4) Uani 1 1 d . U .
H31A H 0.4078 0.7916 0.2190 0.267 Uiso 1 1 calc R U .
H31B H 0.3332 0.7982 0.1340 0.267 Uiso 1 1 calc R U .
H31C H 0.4050 0.7149 0.1485 0.267 Uiso 1 1 calc R U .
C32 C -0.2757(6) 0.3524(6) 0.2312(6) 0.1186(19) Uani 1 1 d . U .
H32A H -0.2884 0.2779 0.2134 0.142 Uiso 1 1 calc R U .
H32B H -0.3591 0.3610 0.2188 0.142 Uiso 1 1 calc R U .
C33 C -0.2184(7) 0.3749(5) 0.3182(5) 0.1079(17) Uani 1 1 d . U .
H33A H -0.2204 0.4443 0.3370 0.129 Uiso 1 1 calc R U .
H33B H -0.2696 0.3175 0.3448 0.129 Uiso 1 1 calc R U .
C34 C -0.0119(8) 0.4112(5) 0.4177(3) 0.1067(17) Uani 1 1 d . U .
H34A H -0.0442 0.3520 0.4492 0.128 Uiso 1 1 calc R U .
H34B H -0.0241 0.4755 0.4373 0.128 Uiso 1 1 calc R U .
C35 C 0.1308(8) 0.4363(5) 0.4229(3) 0.1046(17) Uani 1 1 d . U .
H35A H 0.1790 0.4561 0.4773 0.126 Uiso 1 1 calc R U .
H35B H 0.1429 0.3718 0.4033 0.126 Uiso 1 1 calc R U .
C36 C 0.3035(5) 0.5415(5) 0.3598(4) 0.0933(15) Uani 1 1 d . U .
H36A H 0.2998 0.4741 0.3337 0.112 Uiso 1 1 calc R U .
H36B H 0.3701 0.5593 0.4083 0.112 Uiso 1 1 calc R U .
C37 C 0.3369(5) 0.6318(5) 0.3086(4) 0.0979(16) Uani 1 1 d . U .
H37A H 0.3571 0.7018 0.3379 0.117 Uiso 1 1 calc R U .
H37B H 0.4123 0.6342 0.2900 0.117 Uiso 1 1 calc R U .
O1W O -0.1170(4) 0.1375(3) 0.3201(2) 0.0937(12) Uiso 1 1 d . . .
O2W O -0.3709(11) 0.0218(9) 0.2074(7) 0.264(5) Uiso 1 1 d . . .
O3W O -0.2171(13) 0.0509(11) -0.0125(8) 0.311(6) Uiso 1 1 d . . .
O4W O -0.2498(7) 0.2327(6) -0.4734(4) 0.177(3) Uiso 1 1 d . . .
O5WA O -0.1423(17) 0.0986(15) -0.0984(11) 0.214(7) Uiso 0.5 1 d . . P
O5WB O -0.2001(16) 0.1361(14) 0.1262(10) 0.200(6) Uiso 0.5 1 d . . P
O6WA O -0.1895(14) 0.1340(11) -0.2478(8) 0.162(5) Uiso 0.5 1 d . . P
O6WB O -0.2933(17) 0.0876(14) -0.3454(11) 0.210(7) Uiso 0.5 1 d . . P
O7WA O -0.442(2) 0.0808(18) 0.3727(13) 0.236(8) Uiso 0.5 1 d . . P
O7WB O -0.449(2) 0.034(2) 0.4359(16) 0.292(11) Uiso 0.5 1 d . . P

loop_
_atom_site_aniso_label
_atom_site_aniso_U_11
_atom_site_aniso_U_22
_atom_site_aniso_U_33
_atom_site_aniso_U_23
_atom_site_aniso_U_13
_atom_site_aniso_U_12
Co1 0.0283(2) 0.0229(2) 0.0355(2) 0.00746(17) 0.01023(18) 0.00436(19)
Co2 0.0332(3) 0.0262(3) 0.0389(3) 0.00700(18) 0.01620(19) 0.0038(2)
Mn1 0.0434(3) 0.0416(3) 0.0401(3) 0.0011(2) 0.0037(2) 0.0201(3)
N1 0.0283(14) 0.0288(15) 0.0395(15) 0.0056(12) 0.0091(11) 0.0040(12)
N2 0.0289(14) 0.0236(13) 0.0346(14) 0.0054(11) 0.0102(11) 0.0049(11)
N3 0.0327(15) 0.0271(14) 0.0366(14) 0.0059(11) 0.0133(11) 0.0051(12)
N4 0.0297(15) 0.0268(15) 0.0441(16) 0.0055(12) 0.0093(12) 0.0024(12)
C1 0.0347(19) 0.035(2) 0.048(2) 0.0059(16) 0.0062(16) -0.0048(16)
C2 0.042(2) 0.045(2) 0.053(2) 0.0011(18) -0.0005(18) -0.0107(18)
C3 0.057(3) 0.070(3) 0.038(2) 0.0021(19) 0.0010(18) -0.011(2)
C4 0.053(2) 0.053(3) 0.040(2) 0.0060(18) 0.0120(17) -0.009(2)
C5 0.0341(18) 0.0324(18) 0.0380(18) 0.0053(14) 0.0120(14) -0.0007(15)
C6 0.0303(17) 0.0291(17) 0.0346(16) 0.0019(13) 0.0103(13) 0.0021(14)
C7 0.0328(17) 0.0273(17) 0.0331(16) 0.0045(13) 0.0110(13) 0.0047(14)
C8 0.0309(17) 0.0264(16) 0.0363(17) 0.0043(13) 0.0109(13) 0.0050(14)
C9 0.0363(18) 0.0310(18) 0.0345(17) 0.0044(14) 0.0098(14) -0.0013(15)
C10 0.0312(17) 0.0264(17) 0.0425(18) 0.0051(14) 0.0119(14) 0.0045(14)
C11 0.042(2) 0.042(2) 0.044(2) 0.0049(16) 0.0121(16) -0.0039(17)
C12 0.054(2) 0.052(3) 0.043(2) 0.0032(18) 0.0002(18) -0.006(2)
C13 0.041(2) 0.047(2) 0.057(2) 0.0030(19) 0.0036(18) -0.0118(18)
C14 0.0337(19) 0.0323(19) 0.054(2) 0.0086(16) 0.0071(16) -0.0034(16)
C15 0.0366(18) 0.0255(17) 0.0426(18) 0.0019(14) 0.0072(14) 0.0048(15)
N5 0.057(2) 0.0440(19) 0.065(2) 0.0018(16) 0.0139(17) 0.0245(17)
C16 0.0374(19) 0.0325(19) 0.0448(19) 0.0107(15) 0.0113(15) 0.0065(16)
N6 0.053(2) 0.045(2) 0.068(2) 0.0203(18) 0.0185(18) -0.0023(18)
C17 0.042(2) 0.0309(18) 0.043(2) 0.0117(15) 0.0129(16) 0.0072(16)
N7 0.073(2) 0.056(2) 0.044(2) 0.0100(16) 0.0041(18) 0.0100(19)
C18 0.042(2) 0.038(2) 0.046(2) 0.0142(16) 0.0172(16) 0.0142(17)
N8 0.078(3) 0.077(3) 0.086(3) 0.024(2) 0.035(2) 0.048(2)
C19 0.0371(18) 0.0337(19) 0.0309(16) 0.0036(14) 0.0047(14) 0.0064(16)
N9 0.055(2) 0.0459(19) 0.0474(18) 0.0027(15) 0.0092(15) 0.0225(17)
C20 0.042(2) 0.041(2) 0.052(2) 0.0086(17) 0.0185(17) 0.0041(18)
N10 0.064(2) 0.058(2) 0.082(3) 0.028(2) 0.028(2) -0.008(2)
C21 0.057(2) 0.035(2) 0.042(2) 0.0094(16) 0.0255(18) 0.0067(18)
N11 0.093(3) 0.059(2) 0.039(2) 0.0022(17) 0.0204(19) 0.006(2)
C22 0.052(2) 0.047(2) 0.078(3) 0.009(2) 0.032(2) 0.014(2)
N12 0.096(4) 0.095(4) 0.168(6) 0.016(4) 0.068(4) 0.057(3)
N13 0.112(3) 0.089(3) 0.0463(19) 0.0111(18) 0.0154(18) 0.068(2)
C23 0.151(3) 0.147(5) 0.046(2) -0.018(2) -0.019(2) 0.126(3)
C24 0.273(7) 0.192(7) 0.062(3) -0.007(3) -0.021(4) 0.192(5)
C25 0.372(9) 0.189(7) 0.072(4) 0.046(4) 0.047(4) 0.212(7)
C26 0.306(7) 0.142(6) 0.094(4) 0.068(4) 0.102(4) 0.141(6)
C27 0.178(4) 0.095(4) 0.077(3) 0.042(3) 0.069(3) 0.091(3)
N14 0.046(2) 0.073(3) 0.116(3) -0.025(2) -0.008(2) 0.029(2)
N15 0.055(2) 0.058(2) 0.095(3) 0.0024(19) 0.0231(18) 0.0214(19)
N16 0.108(3) 0.046(2) 0.093(3) 0.010(2) 0.055(2) 0.032(2)
N17 0.100(3) 0.065(2) 0.053(2) -0.0090(17) -0.0137(19) 0.046(2)
C28 0.083(3) 0.141(5) 0.096(3) -0.061(3) -0.041(2) 0.079(3)
C29 0.114(3) 0.079(4) 0.125(4) 0.035(3) 0.077(3) 0.046(3)
C30 0.111(4) 0.287(11) 0.199(8) -0.161(8) -0.102(5) 0.116(5)
C31 0.171(6) 0.127(7) 0.275(12) 0.075(7) 0.155(7) 0.039(5)
C32 0.045(3) 0.079(4) 0.216(5) -0.028(4) 0.030(3) 0.007(3)
C33 0.098(3) 0.062(3) 0.191(4) 0.016(4) 0.095(3) 0.026(3)
C34 0.201(4) 0.078(4) 0.067(3) 0.024(3) 0.066(3) 0.060(4)
C35 0.186(4) 0.086(4) 0.047(3) 0.008(2) -0.003(3) 0.074(4)
C36 0.072(3) 0.083(3) 0.104(4) -0.035(2) -0.044(2) 0.042(3)
C37 0.043(3) 0.086(4) 0.143(4) -0.026(3) -0.004(2) 0.014(3)

loop_
_atom_type_symbol
_atom_type_description
_atom_type_scat_dispersion_real
_atom_type_scat_dispersion_imag
_atom_type_scat_source
C C 0.0033 0.0016 'International Tables Vol C Tables 4.2.6.8 and 6.1.1.4'
H H 0.0000 0.0000 'International Tables Vol C Tables 4.2.6.8 and 6.1.1.4'
N N 0.0061 0.0033 'International Tables Vol C Tables 4.2.6.8 and 6.1.1.4'
O O 0.0106 0.0060 'International Tables Vol C Tables 4.2.6.8 and 6.1.1.4'
Mn Mn 0.3368 0.7283 'International Tables Vol C Tables 4.2.6.8 and 6.1.1.4'
Co Co 0.3494 0.9721 'International Tables Vol C Tables 4.2.6.8 and 6.1.1.4'

loop_
_geom_angle_atom_site_label_1
_geom_angle_atom_site_label_2
_geom_angle_atom_site_label_3
_geom_angle
_geom_angle_site_symmetry_1
_geom_angle_site_symmetry_3
C16 Co1 C17 89.02(15) . .
C16 Co1 C15 87.91(15) . .
C17 Co1 C15 90.70(16) . .
C16 Co1 C18 88.40(16) . .
C17 Co1 C18 90.25(16) . .
C15 Co1 C18 176.18(15) . .
C16 Co1 N2 176.84(13) . .
C17 Co1 N2 94.13(13) . .
C15 Co1 N2 91.99(13) . .
C18 Co1 N2 91.64(13) . .
C16 Co1 N1 94.71(13) . .
C17 Co1 N1 176.05(13) . .
C15 Co1 N1 88.14(13) . .
C18 Co1 N1 91.15(14) . .
N2 Co1 N1 82.14(11) . .
C16 Co1 Mn1 81.50(12) . 1_545
C17 Co1 Mn1 99.68(12) . 1_545
C15 Co1 Mn1 11.17(10) . 1_545
C18 Co1 Mn1 165.66(12) . 1_545
N2 Co1 Mn1 97.88(8) . 1_545
N1 Co1 Mn1 79.63(8) . 1_545
C16 Co1 Co2 173.65(11) . .
C17 Co1 Co2 97.19(10) . .
C15 Co1 Co2 90.67(10) . .
C18 Co1 Co2 92.88(10) . .
N2 Co1 Co2 3.31(8) . .
N1 Co1 Co2 79.06(8) . .
Mn1 Co1 Co2 96.076(12) 1_545 .
C20 Co2 C21 88.22(16) . .
C20 Co2 C22 89.50(18) . .
C21 Co2 C22 89.85(19) . .
C20 Co2 C19 86.09(16) . .
C21 Co2 C19 89.62(16) . .
C22 Co2 C19 175.57(16) . .
C20 Co2 N3 177.35(15) . .
C21 Co2 N3 93.26(13) . .
C22 Co2 N3 92.70(15) . .
C19 Co2 N3 91.72(13) . .
C20 Co2 N4 96.61(14) . .
C21 Co2 N4 174.90(13) . .
C22 Co2 N4 88.57(17) . .
C19 Co2 N4 92.33(13) . .
N3 Co2 N4 81.98(11) . .
C20 Co2 Mn1 79.45(13) . .
C21 Co2 Mn1 97.72(13) . .
C22 Co2 Mn1 166.35(13) . .
C19 Co2 Mn1 10.70(10) . .
N3 Co2 Mn1 98.17(8) . .
N4 Co2 Mn1 84.81(9) . .
C20 Co2 Co1 175.72(13) . .
C21 Co2 Co1 95.75(11) . .
C22 Co2 Co1 92.11(13) . .
C19 Co2 Co1 92.32(10) . .
N3 Co2 Co1 2.56(8) . .
N4 Co2 Co1 79.47(8) . .
Mn1 Co2 Co1 98.381(12) . .
N13 Mn1 N5 90.81(13) . 1_565
N13 Mn1 N9 92.80(12) . .
N5 Mn1 N9 176.33(12) 1_565 .
N13 Mn1 N16 142.97(16) . .
N5 Mn1 N16 93.17(14) 1_565 .
N9 Mn1 N16 84.34(13) . .
N13 Mn1 N14 69.82(17) . .
N5 Mn1 N14 88.07(14) 1_565 .
N9 Mn1 N14 93.78(14) . .
N16 Mn1 N14 73.54(19) . .
N13 Mn1 N15 69.54(15) . .
N5 Mn1 N15 92.31(14) 1_565 .
N9 Mn1 N15 88.34(14) . .
N16 Mn1 N15 146.83(18) . .
N14 Mn1 N15 139.35(19) . .
N13 Mn1 N17 141.32(16) . .
N5 Mn1 N17 84.87(14) 1_565 .
N9 Mn1 N17 91.90(13) . .
N16 Mn1 N17 75.70(18) . .
N14 Mn1 N17 148.0(2) . .
N15 Mn1 N17 72.26(17) . .
N13 Mn1 Co1 87.05(8) . 1_565
N5 Mn1 Co1 12.52(9) 1_565 1_565
N9 Mn1 Co1 168.71(9) . 1_565
N16 Mn1 Co1 88.99(10) . 1_565
N14 Mn1 Co1 75.56(11) . 1_565
N15 Mn1 Co1 102.14(10) . 1_565
N17 Mn1 Co1 95.27(11) . 1_565
N13 Mn1 Co2 97.47(8) . .
N5 Mn1 Co2 164.79(9) 1_565 .
N9 Mn1 Co2 12.96(9) . .
N16 Mn1 Co2 87.90(10) . .
N14 Mn1 Co2 106.74(11) . .
N15 Mn1 Co2 78.79(10) . .
N17 Mn1 Co2 80.69(10) . .
Co1 Mn1 Co2 175.408(13) 1_565 .
N13 Mn1 Mn1 65.94(9) . 1_565
N5 Mn1 Mn1 27.68(9) 1_565 1_565
N9 Mn1 Mn1 155.23(9) . 1_565
N16 Mn1 Mn1 120.21(10) . 1_565
N14 Mn1 Mn1 90.61(11) . 1_565
N15 Mn1 Mn1 72.77(10) . 1_565
N17 Mn1 Mn1 97.22(10) . 1_565
Co1 Mn1 Mn1 31.680(8) 1_565 1_565
Co2 Mn1 Mn1 150.620(8) . 1_565
C1 N1 C5 118.1(3) . .
C1 N1 Co1 127.2(2) . .
C5 N1 Co1 114.6(2) . .
C7 N2 C6 118.0(3) . .
C7 N2 Co1 127.9(2) . .
C6 N2 Co1 114.0(2) . .
C9 N3 C8 118.5(3) . .
C9 N3 Co2 127.1(2) . .
C8 N3 Co2 114.3(2) . .
C14 N4 C10 118.2(3) . .
C14 N4 Co2 126.9(2) . .
C10 N4 Co2 114.8(2) . .
N1 C1 C2 122.3(3) . .
C3 C2 C1 119.3(4) . .
C2 C3 C4 119.1(4) . .
C5 C4 C3 119.2(4) . .
N1 C5 C4 122.1(3) . .
N1 C5 C6 113.5(3) . .
C4 C5 C6 124.3(3) . .
N2 C6 C9 120.7(3) . .
N2 C6 C5 115.7(3) . .
C9 C6 C5 123.6(3) . .
N2 C7 C8 121.4(3) . .
N3 C8 C7 120.3(3) . .
N3 C8 C10 115.4(3) . .
C7 C8 C10 124.3(3) . .
N3 C9 C6 121.0(3) . .
N4 C10 C11 121.9(3) . .
N4 C10 C8 113.4(3) . .
C11 C10 C8 124.6(3) . .
C10 C11 C12 119.4(3) . .
C11 C12 C13 118.8(4) . .
C14 C13 C12 119.4(4) . .
N4 C14 C13 122.3(3) . .
N5 C15 Co1 174.9(3) . .
C15 N5 Mn1 161.1(3) . 1_545
N6 C16 Co1 178.2(4) . .
N7 C17 Co1 176.7(3) . .
N8 C18 Co1 178.9(4) . .
N9 C19 Co2 176.4(3) . .
C19 N9 Mn1 159.0(3) . .
N10 C20 Co2 177.6(4) . .
N11 C21 Co2 175.7(3) . .
N12 C22 Co2 178.0(5) . .
C23 N13 C27 120.0 . .
C23 N13 Mn1 119.71(19) . .
C27 N13 Mn1 120.28(19) . .
C24 C23 N13 120.0 . .
C24 C23 C28 126.6(3) . .
N13 C23 C28 113.4(3) . .
C23 C24 C25 120.0 . .
C26 C25 C24 120.0 . .
C25 C26 C27 120.0 . .
C26 C27 N13 120.0 . .
C26 C27 C29 127.2(3) . .
N13 C27 C29 112.8(3) . .
C28 N14 C32 123.2(6) . .
C28 N14 Mn1 119.3(5) . .
C32 N14 Mn1 116.3(4) . .
C29 N15 C37 122.6(6) . .
C29 N15 Mn1 120.6(4) . .
C37 N15 Mn1 116.1(4) . .
C34 N16 C33 115.5(5) . .
C34 N16 Mn1 109.0(4) . .
C33 N16 Mn1 108.2(4) . .
C35 N17 C36 115.9(5) . .
C35 N17 Mn1 108.9(4) . .
C36 N17 Mn1 108.0(3) . .
N14 C28 C23 116.9(5) . .
N14 C28 C30 126.5(9) . .
C23 C28 C30 116.5(8) . .
N15 C29 C27 116.2(5) . .
N15 C29 C31 125.4(8) . .
C27 C29 C31 118.4(7) . .
N14 C32 C33 107.8(5) . .
N16 C33 C32 110.3(5) . .
N16 C34 C35 108.7(5) . .
N17 C35 C34 109.4(5) . .
N17 C36 C37 110.2(4) . .
N15 C37 C36 108.6(4) . .

loop_
_geom_bond_atom_site_label_1
_geom_bond_atom_site_label_2
_geom_bond_distance
_geom_bond_site_symmetry_2
Co1 C16 1.865(3) .
Co1 C17 1.875(4) .
Co1 C15 1.899(4) .
Co1 C18 1.900(4) .
Co1 N2 1.966(3) .
Co1 N1 1.973(3) .
Co1 Mn1 5.2165(8) 1_545
Co1 Co2 6.6826(8) .
Co2 C20 1.871(4) .
Co2 C21 1.873(4) .
Co2 C22 1.900(5) .
Co2 C19 1.905(4) .
Co2 N3 1.967(3) .
Co2 N4 1.975(3) .
Co2 Mn1 5.2178(8) .
Mn1 N13 2.210(2) .
Mn1 N5 2.273(4) 1_565
Mn1 N9 2.277(3) .
Mn1 N16 2.286(4) .
Mn1 N14 2.297(4) .
Mn1 N15 2.306(4) .
Mn1 N17 2.308(4) .
Mn1 Co1 5.2165(8) 1_565
Mn1 Mn1 13.0729(12) 1_565
N1 C1 1.337(4) .
N1 C5 1.354(4) .
N2 C7 1.333(4) .
N2 C6 1.345(4) .
N3 C9 1.330(4) .
N3 C8 1.346(4) .
N4 C14 1.336(4) .
N4 C10 1.354(4) .
C1 C2 1.377(5) .
C2 C3 1.367(6) .
C3 C4 1.377(6) .
C4 C5 1.369(5) .
C5 C6 1.465(5) .
C6 C9 1.389(4) .
C7 C8 1.388(4) .
C8 C10 1.469(5) .
C10 C11 1.369(5) .
C11 C12 1.373(5) .
C12 C13 1.376(6) .
C13 C14 1.372(6) .
C15 N5 1.142(5) .
N5 Mn1 2.273(4) 1_545
C16 N6 1.147(5) .
C17 N7 1.150(5) .
C18 N8 1.142(5) .
C19 N9 1.139(5) .
C20 N10 1.147(5) .
C21 N11 1.143(5) .
C22 N12 1.141(6) .
N13 C23 1.3900 .
N13 C27 1.3900 .
C23 C24 1.3900 .
C23 C28 1.446(9) .
C24 C25 1.3900 .
C25 C26 1.3900 .
C26 C27 1.3900 .
C27 C29 1.483(8) .
N14 C28 1.264(8) .
N14 C32 1.458(9) .
N15 C29 1.241(7) .
N15 C37 1.458(7) .
N16 C34 1.447(8) .
N16 C33 1.494(8) .
N17 C35 1.438(7) .
N17 C36 1.462(7) .
C28 C30 1.500(8) .
C29 C31 1.519(9) .
C32 C33 1.503(11) .
C34 C35 1.516(10) .
C36 C37 1.487(9) .
O6WA O6WB 1.81(2) .
O7WA O7WB 1.28(3) .
